data_2006010
loop_
_publ_author_name
'Yokum, T. S.'
'Fronczek, F. R.'

_publ_section_title
;
 <i>N</i>-Phenylsulfonyl-3-methylbenz[<i>f</i>]indole
;
_journal_issue 3
_journal_name_full 'Acta Crystallographica Section C'
_journal_page_first 362
_journal_page_last 363
_journal_paper_doi 10.1107/S0108270196014187
_journal_volume 53
_journal_year 1997
_chemical_formula_sum 'C19 H15 N O2 S'
_chemical_formula_weight 321.40
_chemical_name_systematic
;
N-bezenesulfonyl-3-methylbenz[f]indole
;
_space_group_crystal_system triclinic
_space_group_IT_number 2
_space_group_name_Hall '-P 1'
_space_group_name_H-M_alt 'P -1'
_atom_type_scat_source IntTabIV
_cell_angle_alpha 66.924(4)
_cell_angle_beta 78.185(6)
_cell_angle_gamma 83.396(5)
_cell_formula_units_Z 2
_cell_length_a 8.1524(8)
_cell_length_b 9.3328(4)
_cell_length_c 11.4597(6)
_cell_measurement_reflns_used 25
_cell_measurement_temperature 293
_cell_measurement_theta_max 43
_cell_measurement_theta_min 16
_cell_volume 784.56(10)
_computing_cell_refinement CAD4
_computing_data_collection CAD4_(Enraf-Nonius,_1977)
_computing_data_reduction PROCESS_MolEN_(Fair,_1990)
_computing_molecular_graphics ORTEPII_(Johnson,_1976)
_computing_publication_material CIF_IN_MolEN
_computing_structure_refinement LSFM_MolEN
_computing_structure_solution SHELXS86_(Sheldrick,_1990)_(direct_methods)
_diffrn_measurement_device Enraf_Nonius_CAD4
_diffrn_measurement_method \w/2\q_scans
_diffrn_radiation_type CuK\a
_diffrn_radiation_wavelength 1.54184
_diffrn_reflns_av_R_equivalents 0.010
_diffrn_reflns_limit_h_max 10
_diffrn_reflns_limit_h_min 0
_diffrn_reflns_limit_k_max 11
_diffrn_reflns_limit_k_min -11
_diffrn_reflns_limit_l_max 14
_diffrn_reflns_limit_l_min -13
_diffrn_reflns_number 3486
_diffrn_reflns_theta_max 74.88
_diffrn_standards_decay_% -0.27
_diffrn_standards_interval_time 120
_diffrn_standards_number 3
_exptl_absorpt_coefficient_mu 1.858
_exptl_absorpt_correction_T_max 0.799
_exptl_absorpt_correction_T_min 0.609
_exptl_absorpt_correction_type \y_scans_(North,_Phillips_&_Mathews,_1968)
_exptl_crystal_colour colorless
_exptl_crystal_density_diffrn 1.360
_exptl_crystal_density_meas ?
_exptl_crystal_description prism
_exptl_crystal_F_000 336
_exptl_crystal_size_max 0.38
_exptl_crystal_size_mid 0.37
_exptl_crystal_size_min 0.12
_refine_diff_density_max 0.22
_refine_diff_density_min -0.30
_refine_ls_abs_structure_details
;
?
;
_refine_ls_extinction_coef '1.87(3) \\times 10^-5^'
_refine_ls_extinction_method isotropic_(Zachariasen,_1963)
_refine_ls_goodness_of_fit_obs 1.572
_refine_ls_hydrogen_treatment H_atoms_refined_isotropically
_refine_ls_number_parameters 269
_refine_ls_number_reflns 3135
_refine_ls_R_factor_obs 0.037
_refine_ls_shift/esd_max 0.022
_refine_ls_structure_factor_coef Fsqd
_refine_ls_weighting_details 'w = 4Fo^2^/[\s^2^(Fo^2^)+0.0004Fo^4^]'
_refine_ls_weighting_scheme calc
_refine_ls_wR_factor_obs 0.056
_reflns_number_observed 3135
_reflns_number_total 3246
_reflns_observed_criterion >1.0\s(I)
_cod_data_source_file na1271.cif
_cod_data_source_block Mebenzindole
_cod_depositor_comments
;
 Updating space group information and adding the symmetry operation list.

 Antanas Vaitkus,
 2018-06-14

The following automatic conversions were performed:

'_exptl_crystal_density_meas' value 'not_measured' was changed to '?'
- the value is perceived as not measured.

Automatic conversion script
Id: cif_fix_values 3008 2015-01-20 13:52:24Z robertas 

The following automatic conversions were performed:

'_refine_ls_weighting_scheme' value
'4Fo^2^/[\s^2^(Fo^2^)+0.0004Fo^4^]' was changed to 'calc'. New tag
'_refine_ls_weighting_details' was created. The value of the new tag
was set to 'w = 4Fo^2^/[\s^2^(Fo^2^)+0.0004Fo^4^]'.

Automatic conversion script
Id: cif_fix_values 3143 2015-03-26 13:38:13Z robertas 
;
_cod_original_cell_volume 784.56(6)
_cod_original_formula_sum 'C19 H15 N1 O2 S1'
_cod_database_code 2006010

loop_
_space_group_symop_id
_space_group_symop_operation_xyz
1 x,y,z
2 -x,-y,-z

loop_
_atom_site_aniso_label
_atom_site_aniso_U_11
_atom_site_aniso_U_12
_atom_site_aniso_U_13
_atom_site_aniso_U_22
_atom_site_aniso_U_23
_atom_site_aniso_U_33
S 0.0420(1) 0.0081(1) -0.0086(1) 0.0477(1) -0.0154(1) 0.0395(1)
O1 0.0522(5) 0.0089(4) -0.0005(4) 0.0646(5) -0.0256(3) 0.0502(4)
O2 0.0560(5) 0.0142(5) -0.0206(4) 0.0679(6) -0.0160(4) 0.0499(4)
N1 0.0493(5) -0.0006(4) -0.0113(4) 0.0489(5) -0.0174(3) 0.0400(4)
C1 0.0555(7) -0.0057(5) -0.0099(5) 0.0594(6) -0.0225(4) 0.0417(5)
C2 0.0597(8) -0.0071(5) -0.0055(5) 0.0530(6) -0.0247(4) 0.0476(5)
C3 0.0465(6) -0.0066(5) -0.0037(5) 0.0447(5) -0.0185(4) 0.0464(5)
C4 0.0409(5) -0.0043(4) -0.0055(4) 0.0410(5) -0.0127(4) 0.0390(5)
C5 0.0581(8) -0.0011(5) -0.0063(6) 0.0410(5) -0.0189(4) 0.0552(6)
C6 0.0468(6) -0.0047(5) -0.0075(5) 0.0410(5) -0.0102(5) 0.0516(6)
C7 0.0626(8) 0.0022(6) -0.0135(7) 0.0455(7) -0.0101(6) 0.0666(8)
C8 0.0695(9) 0.0026(8) -0.0217(7) 0.0590(9) -0.0020(7) 0.0608(8)
C9 0.0762(9) -0.0057(8) -0.0241(6) 0.0699(9) -0.0099(6) 0.0529(7)
C10 0.0640(8) -0.0044(6) -0.0159(6) 0.0567(7) -0.0150(5) 0.0494(6)
C11 0.0448(6) -0.0071(5) -0.0074(5) 0.0452(5) -0.0118(4) 0.0425(5)
C12 0.0483(6) -0.0017(5) -0.0073(5) 0.0436(5) -0.0164(4) 0.0430(5)
C13 0.107(1) -0.0005(8) -0.0146(8) 0.0716(7) -0.0423(5) 0.0639(7)
C14 0.0465(6) 0.0050(5) -0.0076(5) 0.0373(5) -0.0134(4) 0.0426(5)
C15 0.0565(8) -0.0022(6) -0.0040(6) 0.0602(7) -0.0210(5) 0.0467(6)
C16 0.0557(9) -0.0061(7) 0.0075(7) 0.0736(9) -0.0268(6) 0.0634(8)
C17 0.0485(8) -0.0008(7) -0.0096(7) 0.0632(8) -0.0269(6) 0.085(1)
C18 0.0629(8) -0.0001(6) -0.0240(6) 0.0584(7) -0.0221(5) 0.0680(7)
C19 0.0606(8) -0.0002(6) -0.0113(5) 0.0489(6) -0.0160(4) 0.0457(6)

loop_
_atom_site_label
_atom_site_fract_x
_atom_site_fract_y
_atom_site_fract_z
_atom_site_U_iso_or_equiv
_atom_site_thermal_displace_type
S 0.53272(4) 0.50406(4) 0.25174(3) 0.04406(8) Uani
O1 0.4412(1) 0.5158(1) 0.36794(9) 0.0567(3) Uani
O2 0.4674(1) 0.5767(1) 0.1347(1) 0.0596(3) Uani
N1 0.5577(1) 0.3176(1) 0.2763(1) 0.0454(3) Uani
C1 0.5814(2) 0.2619(2) 0.1747(1) 0.0506(4) Uani
C2 0.6547(2) 0.1194(2) 0.2106(1) 0.0518(4) Uani
C3 0.6887(2) 0.0778(1) 0.3393(1) 0.0457(3) Uani
C4 0.6300(2) 0.2040(1) 0.3786(1) 0.0411(3) Uani
C5 0.7622(2) -0.0523(2) 0.4222(1) 0.0519(4) Uani
C6 0.7828(2) -0.0571(2) 0.5425(1) 0.0487(4) Uani
C7 0.8619(2) -0.1878(2) 0.6297(2) 0.0618(5) Uani
C8 0.8834(2) -0.1892(2) 0.7447(2) 0.0684(5) Uani
C9 0.8279(2) -0.0622(2) 0.7805(2) 0.0683(5) Uani
C10 0.7507(2) 0.0653(2) 0.7000(1) 0.0572(4) Uani
C11 0.7253(2) 0.0723(2) 0.5790(1) 0.0452(3) Uani
C12 0.6455(2) 0.2040(1) 0.4955(1) 0.0451(3) Uani
C13 0.6924(3) 0.0172(2) 0.1343(2) 0.0758(6) Uani
C14 0.7365(2) 0.5677(1) 0.2263(1) 0.0433(3) Uani
C15 0.8324(2) 0.6064(2) 0.1039(1) 0.0550(4) Uani
C16 0.9945(2) 0.6512(2) 0.0842(2) 0.0664(5) Uani
C17 1.0594(2) 0.6564(2) 0.1841(2) 0.0661(5) Uani
C18 0.9630(2) 0.6182(2) 0.3055(2) 0.0619(5) Uani
C19 0.7998(2) 0.5736(2) 0.3276(1) 0.0522(4) Uani
H1 0.541(2) 0.327(2) 0.092(2) 0.066(5) Uiso
H5 0.799(2) -0.132(2) 0.397(2) 0.080(6) Uiso
H7 0.905(2) -0.279(2) 0.606(2) 0.083(6) Uiso
H8 0.936(3) -0.280(2) 0.802(2) 0.102(7) Uiso
H9 0.849(2) -0.064(2) 0.863(2) 0.088(6) Uiso
H10 0.714(2) 0.155(2) 0.725(1) 0.066(5) Uiso
H12 0.602(2) 0.290(2) 0.523(1) 0.051(4) Uiso
H13a 0.811(3) -0.004(2) 0.112(2) 0.115(8) Uiso
H13b 0.657(3) 0.069(2) 0.058(2) 0.098(7) Uiso
H13c 0.625(3) -0.071(2) 0.180(2) 0.108(8) Uiso
H15 0.787(2) 0.607(2) 0.037(1) 0.064(5) Uiso
H16 1.056(2) 0.681(2) 0.004(2) 0.090(6) Uiso
H17 1.167(2) 0.694(2) 0.165(2) 0.091(7) Uiso
H18 1.012(2) 0.619(2) 0.377(2) 0.077(6) Uiso
H19 0.730(2) 0.542(2) 0.406(1) 0.070(5) Uiso

loop_
_geom_angle_atom_site_label_1
_geom_angle_atom_site_label_2
_geom_angle_atom_site_label_3
_geom_angle
_geom_angle_publ_flag
O1 S O2 120.20(6) yes
O1 S N1 107.36(6) yes
O1 S C14 108.54(7) yes
O2 S N1 105.83(7) yes
O2 S C14 108.89(6) yes
N1 S C14 104.99(6) yes
S N1 C1 122.71(8) yes
S N1 C4 124.40(10) yes
C1 N1 C4 107.60(10) yes
N1 C1 C2 110.30(10) yes
N1 C1 H1 120.0(10) ?
C2 C1 H1 129.0(10) ?
C1 C2 C3 107.90(10) yes
C1 C2 C13 126.80(10) yes
C3 C2 C13 125.30(10) yes
C2 C3 C4 107.70(10) yes
C2 C3 C5 133.10(10) yes
C4 C3 C5 119.20(10) no
N1 C4 C3 106.40(10) yes
N1 C4 C12 130.60(10) yes
C3 C4 C12 123.00(10) no
C3 C5 C6 120.00(10) no
C3 C5 H5 118.0(10) ?
C6 C5 H5 121.0(10) ?
C5 C6 C7 121.8(2) no
C5 C6 C11 119.80(10) no
C7 C6 C11 118.4(2) no
C6 C7 C8 120.9(2) no
C6 C7 H7 120.0(10) ?
C8 C7 H7 118.0(10) ?
C7 C8 C9 120.7(2) no
C7 C8 H8 118.0(10) ?
C9 C8 H8 120.0(10) ?
C8 C9 C10 120.3(2) no
C8 C9 H9 119.0(10) ?
C10 C9 H9 120.0(10) ?
C9 C10 C11 121.1(2) no
C9 C10 H10 120.0(10) ?
C11 C10 H10 118.9(9) ?
C6 C11 C10 118.60(10) no
C6 C11 C12 120.20(10) no
C10 C11 C12 121.20(10) no
C4 C12 C11 117.80(10) no
C4 C12 H12 122.9(9) ?
C11 C12 H12 119.3(9) ?
C2 C13 H13a 113.0(10) ?
C2 C13 H13b 107.0(10) ?
C2 C13 H13c 106.0(10) ?
H13a C13 H13b 105.0(10) ?
H13a C13 H13c 116.0(10) ?
H13b C13 H13c 107.0(10) ?
S C14 C15 118.20(10) no
S C14 C19 120.20(10) no
C15 C14 C19 121.60(10) no
C14 C15 C16 118.6(2) no
C14 C15 H15 120.5(9) no
C16 C15 H15 120.8(9) no
C15 C16 C17 120.5(2) no
C15 C16 H16 119.0(10) ?
C17 C16 H16 119.0(10) ?
C16 C17 C18 120.6(2) no
C16 C17 H17 117.0(10) ?
C18 C17 H17 121.0(10) ?
C17 C18 C19 120.1(2) no
C17 C18 H18 119.7(9) no
C19 C18 H18 120.2(9) no
C14 C19 C18 118.70(10) no
C14 C19 H19 115.0(10) ?
C18 C19 H19 125.0(10) ?

loop_
_geom_bond_atom_site_label_1
_geom_bond_atom_site_label_2
_geom_bond_distance
_geom_bond_publ_flag
S O1 1.425(1) yes
S O2 1.428(1) yes
S N1 1.646(1) yes
S C14 1.758(1) yes
N1 C1 1.422(2) yes
N1 C4 1.418(2) yes
C1 C2 1.335(2) yes
C1 H1 1.00(2) ?
C2 C3 1.447(2) yes
C2 C13 1.499(3) yes
C3 C4 1.420(2) yes
C3 C5 1.377(2) yes
C4 C12 1.371(2) yes
C5 C6 1.405(2) yes
C5 H5 0.90(2) ?
C6 C7 1.425(2) yes
C6 C11 1.427(2) yes
C7 C8 1.359(3) yes
C7 H7 0.99(2) ?
C8 C9 1.400(3) yes
C8 H8 0.96(2) ?
C9 C10 1.367(2) yes
C9 H9 0.99(2) ?
C10 C11 1.418(2) yes
C10 H10 0.98(2) ?
C11 C12 1.415(2) yes
C12 H12 0.98(2) ?
C13 H13a 0.97(2) ?
C13 H13b 0.90(2) ?
C13 H13c 0.95(2) ?
C14 C15 1.388(2) no
C14 C19 1.385(2) no
C15 C16 1.380(3) no
C15 H15 0.91(2) ?
C16 C17 1.375(3) no
C16 H16 0.90(2) ?
C17 C18 1.381(2) no
C17 H17 0.93(2) ?
C18 C19 1.384(2) no
C18 H18 0.99(2) ?
C19 H19 0.91(2) ?
